data_4112828
loop_
_publ_author_name
'Quan-Ming Wang'
'Young-A. Lee'
'Olga Crespo'
'Joseph Deaton'
'Ching Tang'
'Henry J. Gysling'
'M. Concepci\'on Gimeno'
'Carmen Larraz'
'M. Dolores Villacampa'
'Antonio Laguna'
'Richard Eisenberg'

_publ_section_title
;
 Intensely Luminescent Gold(I)-Silver(I) Cluster Complexes with Tunable
 Structural Features
;
_journal_name_full 'Journal of the American Chemical Society'
_journal_page_first 9488
_journal_page_last 9489
_journal_paper_doi 10.1021/ja048091d
_journal_volume 126
_journal_year 2004
_chemical_formula_sum 'C56 H51 Ag Au3 B2 F8 N4 P3 S'
_chemical_formula_weight 1777.37
_chemical_name_systematic
;
  ?
;
_space_group_IT_number 2
_symmetry_cell_setting triclinic
_symmetry_space_group_name_Hall '-P 1'
_symmetry_space_group_name_H-M 'P -1'
_atom_sites_solution_hydrogens geom
_atom_sites_solution_primary direct
_atom_sites_solution_secondary difmap
_audit_creation_method SHELXL-97
_cell_angle_alpha 104.8790(10)
_cell_angle_beta 97.9110(10)
_cell_angle_gamma 115.2880(10)
_cell_formula_units_Z 2
_cell_length_a 14.0698(8)
_cell_length_b 14.7704(8)
_cell_length_c 16.5322(9)
_cell_measurement_temperature 193(2)
_cell_volume 2879.5(3)
_computing_structure_refinement 'SHELXL-97 (Sheldrick, 1997)'
_computing_structure_solution 'SHELXS-97 (Sheldrick, 1990)'
_diffrn_ambient_temperature 193(2)
_diffrn_measured_fraction_theta_full 0.903
_diffrn_measured_fraction_theta_max 0.903
_diffrn_radiation_monochromator graphite
_diffrn_radiation_source 'fine-focus sealed tube'
_diffrn_radiation_type MoK\a
_diffrn_radiation_wavelength 0.71073
_diffrn_reflns_av_R_equivalents 0.0206
_diffrn_reflns_av_sigmaI/netI 0.0291
_diffrn_reflns_limit_h_max 18
_diffrn_reflns_limit_h_min -16
_diffrn_reflns_limit_k_max 19
_diffrn_reflns_limit_k_min -19
_diffrn_reflns_limit_l_max 10
_diffrn_reflns_limit_l_min -21
_diffrn_reflns_number 17824
_diffrn_reflns_theta_full 28.27
_diffrn_reflns_theta_max 28.27
_diffrn_reflns_theta_min 1.63
_exptl_absorpt_coefficient_mu 8.140
_exptl_absorpt_correction_T_max 0.928
_exptl_absorpt_correction_T_min 0.590
_exptl_absorpt_correction_type empirical
_exptl_absorpt_process_details SADABS
_exptl_crystal_colour yellow
_exptl_crystal_density_diffrn 2.050
_exptl_crystal_description plate
_exptl_crystal_F_000 1684
_exptl_crystal_size_max 0.32
_exptl_crystal_size_mid 0.26
_exptl_crystal_size_min 0.14
_refine_diff_density_max 1.285
_refine_diff_density_min -2.602
_refine_diff_density_rms 0.161
_refine_ls_extinction_method none
_refine_ls_goodness_of_fit_ref 1.011
_refine_ls_hydrogen_treatment mixed
_refine_ls_matrix_type full
_refine_ls_number_parameters 688
_refine_ls_number_reflns 12885
_refine_ls_number_restraints 0
_refine_ls_restrained_S_all 1.011
_refine_ls_R_factor_all 0.0335
_refine_ls_R_factor_gt 0.0287
_refine_ls_shift/su_max 0.002
_refine_ls_shift/su_mean 0.000
_refine_ls_structure_factor_coef Fsqd
_refine_ls_weighting_details 'calc w=1/[\s^2^(Fo^2^)+(0.0457P)^2^+0.0000P] where P=(Fo^2^+2Fc^2^)/3'
_refine_ls_weighting_scheme calc
_refine_ls_wR_factor_gt 0.0696
_refine_ls_wR_factor_ref 0.0714
_reflns_number_gt 11390
_reflns_number_total 12885
_reflns_threshold_expression >2sigma(I)
_cod_data_source_file ja048091dsi20040402_104930_4.cif
_cod_data_source_block 4
_cod_database_code 4112828

loop_
_symmetry_equiv_pos_as_xyz
'x, y, z'
'-x, -y, -z'

loop_
_atom_site_label
_atom_site_type_symbol
_atom_site_fract_x
_atom_site_fract_y
_atom_site_fract_z
_atom_site_U_iso_or_equiv
_atom_site_adp_type
_atom_site_occupancy
_atom_site_symmetry_multiplicity
_atom_site_calc_flag
_atom_site_refinement_flags
Au1 Au 0.100165(13) 0.053644(13) 0.156434(11) 0.02653(5) Uani 1 1 d .
Au2 Au -0.061290(13) 0.108550(12) 0.051430(10) 0.02588(5) Uani 1 1 d .
Au3 Au -0.109051(13) 0.028087(12) 0.213663(10) 0.02499(5) Uani 1 1 d .
Ag1 Ag 0.06896(3) 0.23563(2) 0.23447(2) 0.02662(7) Uani 1 1 d .
S1 S -0.08606(9) -0.04533(8) 0.08089(7) 0.0253(2) Uani 1 1 d .
P1 P 0.27893(9) 0.16078(9) 0.23445(7) 0.0267(2) Uani 1 1 d .
P2 P -0.03185(9) 0.26585(9) 0.03565(7) 0.0262(2) Uani 1 1 d .
P3 P -0.12313(9) 0.11103(9) 0.34345(7) 0.0249(2) Uani 1 1 d .
N1 N 0.2244(3) 0.2811(3) 0.3488(2) 0.0272(7) Uani 1 1 d .
N2 N 0.1472(3) 0.3686(3) 0.1732(2) 0.0288(8) Uani 1 1 d .
N3 N -0.0270(3) 0.2986(3) 0.3228(2) 0.0297(8) Uani 1 1 d .
C1 C 0.2961(3) 0.2434(3) 0.3452(3) 0.0277(9) Uani 1 1 d .
C2 C 0.2389(4) 0.3507(4) 0.4256(3) 0.0310(9) Uani 1 1 d .
H2A H 0.1890 0.3781 0.4298 0.037 Uiso 1 1 calc R
C3 C 0.3229(4) 0.3847(4) 0.4991(3) 0.0339(10) Uani 1 1 d .
H3A H 0.3309 0.4357 0.5518 0.041 Uiso 1 1 calc R
C4 C 0.3954(4) 0.3446(3) 0.4962(3) 0.0305(9) Uani 1 1 d .
C5 C 0.3795(4) 0.2714(3) 0.4168(3) 0.0300(9) Uani 1 1 d .
H5A H 0.4263 0.2405 0.4117 0.036 Uiso 1 1 calc R
C6 C 0.4875(4) 0.3796(4) 0.5755(3) 0.0435(12) Uani 1 1 d .
H6A H 0.5304 0.3434 0.5606 0.065 Uiso 1 1 calc R
H6B H 0.4569 0.3609 0.6223 0.065 Uiso 1 1 calc R
H6C H 0.5349 0.4572 0.5951 0.065 Uiso 1 1 calc R
C7 C 0.3592(4) 0.0942(4) 0.2467(3) 0.0317(10) Uani 1 1 d .
C8 C 0.3214(5) 0.0115(4) 0.2802(4) 0.0453(12) Uani 1 1 d .
H8A H 0.2553 -0.0085 0.2967 0.054 Uiso 1 1 calc R
C9 C 0.3817(5) -0.0413(5) 0.2892(4) 0.0517(14) Uani 1 1 d .
H9A H 0.3570 -0.0971 0.3125 0.062 Uiso 1 1 calc R
C10 C 0.4760(5) -0.0132(5) 0.2648(4) 0.0608(17) Uani 1 1 d .
H10A H 0.5169 -0.0494 0.2715 0.073 Uiso 1 1 calc R
C11 C 0.5124(6) 0.0668(6) 0.2306(5) 0.072(2) Uani 1 1 d .
H11A H 0.5780 0.0855 0.2135 0.086 Uiso 1 1 calc R
C12 C 0.4538(5) 0.1204(5) 0.2210(4) 0.0568(16) Uani 1 1 d .
H12A H 0.4788 0.1752 0.1968 0.068 Uiso 1 1 calc R
C13 C 0.3509(4) 0.2609(4) 0.1892(3) 0.0292(9) Uani 1 1 d .
C14 C 0.4516(4) 0.3517(4) 0.2385(3) 0.0358(10) Uani 1 1 d .
H14A H 0.4820 0.3635 0.2976 0.043 Uiso 1 1 calc R
C15 C 0.5060(4) 0.4239(4) 0.2002(4) 0.0444(12) Uani 1 1 d .
H15A H 0.5746 0.4852 0.2329 0.053 Uiso 1 1 calc R
C16 C 0.4616(5) 0.4079(5) 0.1150(4) 0.0520(14) Uani 1 1 d .
H16A H 0.5003 0.4572 0.0888 0.062 Uiso 1 1 calc R
C17 C 0.3607(5) 0.3200(5) 0.0673(4) 0.0527(14) Uani 1 1 d .
H17A H 0.3292 0.3099 0.0089 0.063 Uiso 1 1 calc R
C18 C 0.3061(4) 0.2471(4) 0.1047(3) 0.0417(12) Uani 1 1 d .
H18A H 0.2369 0.1868 0.0718 0.050 Uiso 1 1 calc R
C19 C 0.1098(3) 0.3694(3) 0.0936(3) 0.0271(9) Uani 1 1 d .
C20 C 0.2487(4) 0.4475(4) 0.2210(3) 0.0343(10) Uani 1 1 d .
H20A H 0.2758 0.4503 0.2780 0.041 Uiso 1 1 calc R
C21 C 0.3147(4) 0.5238(4) 0.1919(3) 0.0366(11) Uani 1 1 d .
H21A H 0.3854 0.5777 0.2287 0.044 Uiso 1 1 calc R
C22 C 0.2791(4) 0.5233(4) 0.1092(3) 0.0346(10) Uani 1 1 d .
C23 C 0.1730(4) 0.4444(4) 0.0604(3) 0.0317(10) Uani 1 1 d .
H23A H 0.1438 0.4418 0.0041 0.038 Uiso 1 1 calc R
C24 C 0.3505(4) 0.6044(5) 0.0746(4) 0.0530(15) Uani 1 1 d .
H24A H 0.4218 0.6526 0.1182 0.080 Uiso 1 1 calc R
H24B H 0.3153 0.6459 0.0620 0.080 Uiso 1 1 calc R
H24C H 0.3609 0.5676 0.0209 0.080 Uiso 1 1 calc R
C25 C -0.0547(4) 0.2657(3) -0.0747(3) 0.0292(9) Uani 1 1 d .
C26 C 0.0017(4) 0.2335(4) -0.1287(3) 0.0359(10) Uani 1 1 d .
H26A H 0.0533 0.2142 -0.1064 0.043 Uiso 1 1 calc R
C27 C -0.0168(4) 0.2293(4) -0.2148(3) 0.0436(12) Uani 1 1 d .
H27A H 0.0212 0.2067 -0.2515 0.052 Uiso 1 1 calc R
C28 C -0.0914(5) 0.2587(5) -0.2462(4) 0.0506(14) Uani 1 1 d .
H28A H -0.1045 0.2559 -0.3049 0.061 Uiso 1 1 calc R
C29 C -0.1458(5) 0.2911(5) -0.1949(4) 0.0494(14) Uani 1 1 d .
H29A H -0.1959 0.3115 -0.2180 0.059 Uiso 1 1 calc R
C30 C -0.1302(4) 0.2952(4) -0.1087(3) 0.0393(11) Uani 1 1 d .
H30A H -0.1696 0.3176 -0.0735 0.047 Uiso 1 1 calc R
C31 C -0.1138(4) 0.3182(4) 0.0853(3) 0.0300(9) Uani 1 1 d .
C32 C -0.0806(4) 0.4274(4) 0.1125(3) 0.0400(11) Uani 1 1 d .
H32A H -0.0114 0.4763 0.1094 0.048 Uiso 1 1 calc R
C33 C -0.1483(5) 0.4644(4) 0.1438(4) 0.0456(13) Uani 1 1 d .
H33A H -0.1256 0.5388 0.1624 0.055 Uiso 1 1 calc R
C34 C -0.2487(5) 0.3936(5) 0.1482(4) 0.0525(14) Uani 1 1 d .
H34A H -0.2954 0.4190 0.1696 0.063 Uiso 1 1 calc R
C35 C -0.2813(5) 0.2857(5) 0.1214(4) 0.0588(16) Uani 1 1 d .
H35A H -0.3508 0.2370 0.1239 0.071 Uiso 1 1 calc R
C36 C -0.2140(4) 0.2476(4) 0.0908(4) 0.0438(12) Uani 1 1 d .
H36A H -0.2364 0.1734 0.0737 0.053 Uiso 1 1 calc R
C37 C -0.1163(3) 0.2381(3) 0.3440(3) 0.0251(8) Uani 1 1 d .
C38 C -0.0090(4) 0.3963(4) 0.3267(3) 0.0361(10) Uani 1 1 d .
H38A H 0.0548 0.4408 0.3139 0.043 Uiso 1 1 calc R
C39 C -0.0785(4) 0.4354(4) 0.3483(3) 0.0379(11) Uani 1 1 d .
H39A H -0.0613 0.5061 0.3517 0.046 Uiso 1 1 calc R
C40 C -0.1728(4) 0.3717(4) 0.3649(3) 0.0391(11) Uani 1 1 d .
C41 C -0.1912(4) 0.2709(4) 0.3643(3) 0.0337(10) Uani 1 1 d .
H41A H -0.2541 0.2256 0.3777 0.040 Uiso 1 1 calc R
C42 C -0.2550(6) 0.4093(5) 0.3828(5) 0.0630(18) Uani 1 1 d .
H42A H -0.2282 0.4818 0.3813 0.095 Uiso 1 1 calc R
H42B H -0.2645 0.4096 0.4404 0.095 Uiso 1 1 calc R
H42C H -0.3254 0.3608 0.3382 0.095 Uiso 1 1 calc R
C43 C -0.2431(4) 0.0324(3) 0.3737(3) 0.0288(9) Uani 1 1 d .
C44 C -0.3050(4) -0.0761(4) 0.3249(3) 0.0345(10) Uani 1 1 d .
H44A H -0.2885 -0.1060 0.2742 0.041 Uiso 1 1 calc R
C45 C -0.3916(4) -0.1410(4) 0.3509(4) 0.0423(12) Uani 1 1 d .
H45A H -0.4334 -0.2156 0.3185 0.051 Uiso 1 1 calc R
C46 C -0.4169(4) -0.0969(5) 0.4241(4) 0.0490(14) Uani 1 1 d .
H46A H -0.4770 -0.1411 0.4408 0.059 Uiso 1 1 calc R
C47 C -0.3557(5) 0.0104(5) 0.4725(4) 0.0487(13) Uani 1 1 d .
H47A H -0.3731 0.0400 0.5228 0.058 Uiso 1 1 calc R
C48 C -0.2684(4) 0.0758(4) 0.4481(3) 0.0364(11) Uani 1 1 d .
H48A H -0.2258 0.1499 0.4818 0.044 Uiso 1 1 calc R
C49 C -0.0084(4) 0.1502(4) 0.4348(3) 0.0295(9) Uani 1 1 d .
C50 C 0.0169(4) 0.2299(4) 0.5139(3) 0.0354(10) Uani 1 1 d .
H50A H -0.0226 0.2687 0.5192 0.042 Uiso 1 1 calc R
C51 C 0.0984(4) 0.2524(4) 0.5839(3) 0.0429(12) Uani 1 1 d .
H51A H 0.1160 0.3076 0.6373 0.051 Uiso 1 1 calc R
C52 C 0.1550(4) 0.1956(5) 0.5776(4) 0.0472(13) Uani 1 1 d .
H52A H 0.2104 0.2109 0.6269 0.057 Uiso 1 1 calc R
C53 C 0.1316(5) 0.1155(5) 0.4991(4) 0.0476(13) Uani 1 1 d .
H53A H 0.1710 0.0768 0.4944 0.057 Uiso 1 1 calc R
C54 C 0.0494(4) 0.0934(4) 0.4278(3) 0.0365(11) Uani 1 1 d .
H54A H 0.0326 0.0393 0.3740 0.044 Uiso 1 1 calc R
B1 B -0.2724(5) 0.3241(5) -0.4200(4) 0.0400(13) Uani 1 1 d .
F1 F -0.3115(3) 0.2915(3) -0.3545(2) 0.0696(10) Uani 1 1 d .
F2 F -0.1745(3) 0.3234(3) -0.4198(2) 0.0639(10) Uani 1 1 d .
F3 F -0.2545(3) 0.4289(3) -0.4055(2) 0.0592(9) Uani 1 1 d .
F4 F -0.3501(3) 0.2575(3) -0.4993(2) 0.0528(8) Uani 1 1 d .
B2 B 0.2945(6) 0.3266(5) -0.1758(4) 0.0516(16) Uani 1 1 d .
F5 F 0.3198(7) 0.3917(4) -0.0925(3) 0.157(3) Uani 1 1 d .
F6 F 0.3832(4) 0.3267(4) -0.1959(5) 0.152(3) Uani 1 1 d .
F7 F 0.2576(3) 0.3712(3) -0.2250(3) 0.0829(13) Uani 1 1 d .
F8 F 0.2157(4) 0.2229(3) -0.1926(3) 0.0841(13) Uani 1 1 d .
N1S N 0.3908(13) 0.0235(14) -0.0019(11) 0.239(7) Uiso 1 1 d .
C1S C 0.4355(9) 0.1510(9) -0.0758(8) 0.131(4) Uiso 1 1 d .
H1SA H 0.3764 0.1497 -0.1160 0.196 Uiso 1 1 calc R
H1SB H 0.4834 0.1354 -0.1081 0.196 Uiso 1 1 calc R
H1SC H 0.4782 0.2220 -0.0301 0.196 Uiso 1 1 calc R
C2S C 0.3921(11) 0.0765(11) -0.0390(9) 0.134(4) Uiso 1 1 d .

loop_
_atom_site_aniso_label
_atom_site_aniso_U_11
_atom_site_aniso_U_22
_atom_site_aniso_U_33
_atom_site_aniso_U_23
_atom_site_aniso_U_13
_atom_site_aniso_U_12
Au1 0.02518(8) 0.02636(8) 0.02726(9) 0.00617(6) 0.00715(6) 0.01370(7)
Au2 0.02711(9) 0.02514(8) 0.02513(8) 0.00932(6) 0.00637(6) 0.01244(7)
Au3 0.02765(8) 0.02472(8) 0.02367(8) 0.00763(6) 0.01073(6) 0.01305(7)
Ag1 0.02693(16) 0.02815(16) 0.02579(16) 0.00888(12) 0.00790(13) 0.01440(13)
S1 0.0293(5) 0.0219(5) 0.0220(5) 0.0046(4) 0.0070(4) 0.0118(4)
P1 0.0249(5) 0.0307(6) 0.0257(5) 0.0069(4) 0.0077(4) 0.0159(5)
P2 0.0253(5) 0.0271(5) 0.0287(6) 0.0124(4) 0.0074(4) 0.0133(4)
P3 0.0281(5) 0.0278(5) 0.0246(5) 0.0103(4) 0.0124(4) 0.0164(4)
N1 0.0276(18) 0.0316(19) 0.0255(18) 0.0104(15) 0.0097(15) 0.0163(16)
N2 0.0281(18) 0.0326(19) 0.0279(19) 0.0107(15) 0.0112(15) 0.0155(16)
N3 0.0285(19) 0.0304(19) 0.032(2) 0.0080(15) 0.0081(16) 0.0176(16)
C1 0.028(2) 0.029(2) 0.035(2) 0.0159(18) 0.0161(18) 0.0168(18)
C2 0.033(2) 0.035(2) 0.032(2) 0.0111(18) 0.0099(19) 0.022(2)
C3 0.040(3) 0.036(2) 0.026(2) 0.0062(18) 0.0075(19) 0.021(2)
C4 0.031(2) 0.028(2) 0.031(2) 0.0095(18) 0.0060(19) 0.0147(18)
C5 0.029(2) 0.034(2) 0.032(2) 0.0120(18) 0.0085(19) 0.0196(19)
C6 0.046(3) 0.051(3) 0.033(3) 0.007(2) 0.001(2) 0.030(3)
C7 0.033(2) 0.034(2) 0.031(2) 0.0069(18) 0.0094(19) 0.021(2)
C8 0.050(3) 0.045(3) 0.053(3) 0.021(3) 0.020(3) 0.029(3)
C9 0.063(4) 0.052(3) 0.054(3) 0.023(3) 0.015(3) 0.038(3)
C10 0.065(4) 0.076(4) 0.070(4) 0.031(4) 0.022(3) 0.055(4)
C11 0.065(4) 0.101(6) 0.100(6) 0.054(5) 0.050(4) 0.065(4)
C12 0.056(4) 0.078(4) 0.076(4) 0.048(4) 0.042(3) 0.048(3)
C13 0.030(2) 0.035(2) 0.026(2) 0.0109(18) 0.0112(18) 0.0185(19)
C14 0.028(2) 0.043(3) 0.036(3) 0.012(2) 0.010(2) 0.017(2)
C15 0.036(3) 0.041(3) 0.057(3) 0.020(2) 0.024(2) 0.015(2)
C16 0.068(4) 0.052(3) 0.058(4) 0.032(3) 0.040(3) 0.034(3)
C17 0.075(4) 0.058(4) 0.034(3) 0.023(3) 0.021(3) 0.035(3)
C18 0.042(3) 0.043(3) 0.031(3) 0.008(2) 0.004(2) 0.017(2)
C19 0.025(2) 0.027(2) 0.030(2) 0.0103(17) 0.0092(17) 0.0126(17)
C20 0.034(2) 0.035(2) 0.026(2) 0.0068(18) 0.0025(19) 0.014(2)
C21 0.030(2) 0.034(2) 0.038(3) 0.010(2) 0.005(2) 0.011(2)
C22 0.032(2) 0.034(2) 0.040(3) 0.018(2) 0.010(2) 0.015(2)
C23 0.033(2) 0.035(2) 0.029(2) 0.0147(19) 0.0070(19) 0.016(2)
C24 0.039(3) 0.051(3) 0.063(4) 0.031(3) 0.016(3) 0.010(3)
C25 0.030(2) 0.027(2) 0.030(2) 0.0122(17) 0.0032(18) 0.0131(18)
C26 0.039(3) 0.035(2) 0.035(3) 0.015(2) 0.010(2) 0.018(2)
C27 0.050(3) 0.048(3) 0.032(3) 0.016(2) 0.018(2) 0.019(2)
C28 0.061(4) 0.054(3) 0.031(3) 0.022(2) 0.001(3) 0.022(3)
C29 0.054(3) 0.056(3) 0.038(3) 0.020(3) -0.002(3) 0.028(3)
C30 0.039(3) 0.045(3) 0.039(3) 0.018(2) 0.004(2) 0.025(2)
C31 0.032(2) 0.036(2) 0.033(2) 0.0178(19) 0.0124(19) 0.021(2)
C32 0.039(3) 0.041(3) 0.045(3) 0.015(2) 0.012(2) 0.023(2)
C33 0.059(3) 0.048(3) 0.045(3) 0.018(2) 0.015(3) 0.038(3)
C34 0.059(4) 0.075(4) 0.052(3) 0.028(3) 0.027(3) 0.051(3)
C35 0.048(3) 0.070(4) 0.080(5) 0.040(4) 0.039(3) 0.033(3)
C36 0.039(3) 0.040(3) 0.060(3) 0.024(3) 0.020(3) 0.020(2)
C37 0.026(2) 0.031(2) 0.023(2) 0.0096(16) 0.0103(17) 0.0175(18)
C38 0.038(3) 0.031(2) 0.040(3) 0.013(2) 0.012(2) 0.017(2)
C39 0.052(3) 0.034(2) 0.041(3) 0.014(2) 0.020(2) 0.029(2)
C40 0.053(3) 0.050(3) 0.036(3) 0.019(2) 0.022(2) 0.038(3)
C41 0.037(2) 0.045(3) 0.030(2) 0.015(2) 0.016(2) 0.027(2)
C42 0.090(5) 0.075(4) 0.078(5) 0.045(4) 0.053(4) 0.068(4)
C43 0.032(2) 0.034(2) 0.032(2) 0.0175(19) 0.0151(19) 0.0207(19)
C44 0.033(2) 0.035(2) 0.041(3) 0.017(2) 0.010(2) 0.019(2)
C45 0.036(3) 0.036(3) 0.060(3) 0.026(2) 0.015(2) 0.017(2)
C46 0.046(3) 0.055(3) 0.071(4) 0.044(3) 0.035(3) 0.028(3)
C47 0.052(3) 0.061(4) 0.055(3) 0.033(3) 0.034(3) 0.034(3)
C48 0.044(3) 0.041(3) 0.036(3) 0.018(2) 0.025(2) 0.024(2)
C49 0.033(2) 0.041(2) 0.027(2) 0.0169(19) 0.0134(18) 0.024(2)
C50 0.041(3) 0.044(3) 0.033(2) 0.014(2) 0.015(2) 0.028(2)
C51 0.048(3) 0.053(3) 0.028(2) 0.014(2) 0.011(2) 0.024(3)
C52 0.044(3) 0.066(4) 0.040(3) 0.028(3) 0.007(2) 0.030(3)
C53 0.051(3) 0.060(4) 0.053(3) 0.031(3) 0.016(3) 0.039(3)
C54 0.038(3) 0.039(3) 0.042(3) 0.014(2) 0.016(2) 0.026(2)
B1 0.038(3) 0.048(3) 0.033(3) 0.011(2) 0.010(2) 0.023(3)
F1 0.067(2) 0.088(3) 0.052(2) 0.034(2) 0.0169(18) 0.030(2)
F2 0.0488(19) 0.068(2) 0.074(2) 0.0096(19) 0.0131(17) 0.0371(18)
F3 0.058(2) 0.0440(18) 0.069(2) 0.0072(16) 0.0099(17) 0.0287(16)
F4 0.0518(19) 0.0532(19) 0.0400(17) 0.0040(14) 0.0046(14) 0.0233(16)
B2 0.064(4) 0.047(4) 0.040(3) 0.015(3) 0.009(3) 0.025(3)
F5 0.296(9) 0.094(4) 0.050(3) 0.021(3) 0.053(4) 0.069(5)
F6 0.058(3) 0.055(3) 0.311(9) 0.010(4) 0.046(4) 0.032(2)
F7 0.075(3) 0.057(2) 0.086(3) 0.029(2) -0.010(2) 0.013(2)
F8 0.095(3) 0.047(2) 0.134(4) 0.046(2) 0.066(3) 0.036(2)

loop_
_atom_type_symbol
_atom_type_description
_atom_type_scat_dispersion_real
_atom_type_scat_dispersion_imag
_atom_type_scat_source
C C 0.0033 0.0016 'International Tables Vol C Tables 4.2.6.8 and 6.1.1.4'
H H 0.0000 0.0000 'International Tables Vol C Tables 4.2.6.8 and 6.1.1.4'
B B 0.0013 0.0007 'International Tables Vol C Tables 4.2.6.8 and 6.1.1.4'
N N 0.0061 0.0033 'International Tables Vol C Tables 4.2.6.8 and 6.1.1.4'
F F 0.0171 0.0103 'International Tables Vol C Tables 4.2.6.8 and 6.1.1.4'
P P 0.1023 0.0942 'International Tables Vol C Tables 4.2.6.8 and 6.1.1.4'
S S 0.1246 0.1234 'International Tables Vol C Tables 4.2.6.8 and 6.1.1.4'
Ag Ag -0.8971 1.1015 'International Tables Vol C Tables 4.2.6.8 and 6.1.1.4'
Au Au -2.0133 8.8022 'International Tables Vol C Tables 4.2.6.8 and 6.1.1.4'

loop_
_geom_angle_atom_site_label_1
_geom_angle_atom_site_label_2
_geom_angle_atom_site_label_3
_geom_angle
_geom_angle_site_symmetry_3
P1 Au1 S1 175.51(4) .
P1 Au1 Ag1 86.19(3) .
S1 Au1 Ag1 89.33(3) .
P1 Au1 Au3 129.00(3) .
S1 Au1 Au3 47.73(3) .
Ag1 Au1 Au3 57.579(8) .
P1 Au1 Au2 129.38(3) .
S1 Au1 Au2 47.32(3) .
Ag1 Au1 Au2 57.708(8) .
Au3 Au1 Au2 62.102(6) .
P1 Au1 Au2 113.86(3) 2
S1 Au1 Au2 69.64(3) 2
Ag1 Au1 Au2 137.277(9) 2
Au3 Au1 Au2 117.085(6) 2
Au2 Au1 Au2 81.758(6) 2
P2 Au2 S1 174.97(4) .
P2 Au2 Ag1 86.62(3) .
S1 Au2 Ag1 88.49(3) .
P2 Au2 Au1 129.88(3) .
S1 Au2 Au1 47.26(3) .
Ag1 Au2 Au1 56.717(8) .
P2 Au2 Au3 129.87(3) .
S1 Au2 Au3 45.61(3) .
Ag1 Au2 Au3 55.828(8) .
Au1 Au2 Au3 58.131(6) .
P3 Au3 S1 176.04(4) .
P3 Au3 Ag1 86.35(3) .
S1 Au3 Ag1 89.73(3) .
P3 Au3 Au1 129.31(3) .
S1 Au3 Au1 48.20(3) .
Ag1 Au3 Au1 57.661(8) .
P3 Au3 Au2 130.53(3) .
S1 Au3 Au2 46.11(3) .
Ag1 Au3 Au2 56.864(8) .
Au1 Au3 Au2 59.767(5) .
N2 Ag1 N3 103.79(12) .
N2 Ag1 N1 101.18(12) .
N3 Ag1 N1 98.42(12) .
N2 Ag1 Au3 147.78(9) .
N3 Ag1 Au3 82.35(9) .
N1 Ag1 Au3 109.26(8) .
N2 Ag1 Au1 110.31(9) .
N3 Ag1 Au1 145.05(9) .
N1 Ag1 Au1 82.56(9) .
Au3 Ag1 Au1 64.760(9) .
N2 Ag1 Au2 81.54(9) .
N3 Ag1 Au2 113.52(9) .
N1 Ag1 Au2 146.48(9) .
Au3 Ag1 Au2 67.308(8) .
Au1 Ag1 Au2 65.575(8) .
Au3 S1 Au1 84.06(3) .
Au3 S1 Au2 88.28(3) .
Au1 S1 Au2 85.42(3) .
C13 P1 C7 106.5(2) .
C13 P1 C1 102.0(2) .
C7 P1 C1 106.4(2) .
C13 P1 Au1 112.06(15) .
C7 P1 Au1 116.17(15) .
C1 P1 Au1 112.55(14) .
C25 P2 C31 106.2(2) .
C25 P2 C19 106.2(2) .
C31 P2 C19 104.3(2) .
C25 P2 Au2 116.60(14) .
C31 P2 Au2 112.63(15) .
C19 P2 Au2 110.08(14) .
C43 P3 C49 104.1(2) .
C43 P3 C37 110.68(19) .
C49 P3 C37 104.1(2) .
C43 P3 Au3 115.42(15) .
C49 P3 Au3 112.97(15) .
C37 P3 Au3 108.88(14) .
C2 N1 C1 116.9(4) .
C2 N1 Ag1 115.1(3) .
C1 N1 Ag1 128.0(3) .
C20 N2 C19 116.6(4) .
C20 N2 Ag1 114.1(3) .
C19 N2 Ag1 128.8(3) .
C38 N3 C37 117.4(4) .
C38 N3 Ag1 112.6(3) .
C37 N3 Ag1 126.6(3) .
N1 C1 C5 122.8(4) .
N1 C1 P1 113.5(3) .
C5 C1 P1 123.5(3) .
N1 C2 C3 123.1(4) .
C4 C3 C2 120.1(4) .
C3 C4 C5 116.7(4) .
C3 C4 C6 121.3(4) .
C5 C4 C6 122.0(4) .
C1 C5 C4 120.3(4) .
C12 C7 C8 119.6(5) .
C12 C7 P1 121.7(4) .
C8 C7 P1 118.6(4) .
C9 C8 C7 119.3(5) .
C10 C9 C8 120.3(5) .
C9 C10 C11 120.5(5) .
C10 C11 C12 120.2(6) .
C7 C12 C11 120.1(5) .
C18 C13 C14 119.6(4) .
C18 C13 P1 119.2(4) .
C14 C13 P1 121.2(3) .
C15 C14 C13 119.2(5) .
C16 C15 C14 120.5(5) .
C15 C16 C17 120.1(5) .
C18 C17 C16 119.8(5) .
C13 C18 C17 120.6(5) .
N2 C19 C23 122.5(4) .
N2 C19 P2 114.2(3) .
C23 C19 P2 123.3(3) .
N2 C20 C21 123.5(4) .
C20 C21 C22 120.6(4) .
C21 C22 C23 116.4(4) .
C21 C22 C24 121.9(5) .
C23 C22 C24 121.7(4) .
C19 C23 C22 120.4(4) .
C26 C25 C30 118.8(4) .
C26 C25 P2 119.6(3) .
C30 C25 P2 121.6(4) .
C27 C26 C25 120.8(5) .
C28 C27 C26 119.0(5) .
C29 C28 C27 121.1(5) .
C28 C29 C30 121.5(5) .
C29 C30 C25 118.8(5) .
C36 C31 C32 119.7(4) .
C36 C31 P2 119.1(4) .
C32 C31 P2 121.1(4) .
C33 C32 C31 120.0(5) .
C34 C33 C32 120.1(5) .
C33 C34 C35 119.8(5) .
C34 C35 C36 120.8(5) .
C35 C36 C31 119.6(5) .
N3 C37 C41 122.8(4) .
N3 C37 P3 111.8(3) .
C41 C37 P3 125.4(3) .
N3 C38 C39 123.1(5) .
C38 C39 C40 119.7(4) .
C39 C40 C41 118.0(4) .
C39 C40 C42 121.1(5) .
C41 C40 C42 120.8(5) .
C37 C41 C40 118.8(4) .
C44 C43 C48 119.8(4) .
C44 C43 P3 117.8(3) .
C48 C43 P3 122.1(4) .
C43 C44 C45 119.5(5) .
C46 C45 C44 120.1(5) .
C47 C46 C45 120.4(5) .
C46 C47 C48 120.1(5) .
C47 C48 C43 120.0(5) .
C54 C49 C50 119.5(4) .
C54 C49 P3 119.1(4) .
C50 C49 P3 121.2(3) .
C51 C50 C49 120.1(4) .
C50 C51 C52 120.6(5) .
C51 C52 C53 120.4(5) .
C54 C53 C52 118.9(5) .
C49 C54 C53 120.5(5) .
F4 B1 F2 110.8(5) .
F4 B1 F1 109.1(5) .
F2 B1 F1 110.5(5) .
F4 B1 F3 108.7(4) .
F2 B1 F3 108.8(5) .
F1 B1 F3 108.9(5) .
F6 B2 F7 107.9(6) .
F6 B2 F5 111.5(7) .
F7 B2 F5 104.3(6) .
F6 B2 F8 109.4(6) .
F7 B2 F8 110.6(6) .
F5 B2 F8 112.9(6) .
N1S C2S C1S 157.3(17) .

loop_
_geom_bond_atom_site_label_1
_geom_bond_atom_site_label_2
_geom_bond_distance
_geom_bond_site_symmetry_2
Au1 P1 2.2699(11) .
Au1 S1 2.3348(10) .
Au1 Ag1 2.9096(4) .
Au1 Au3 3.1150(3) .
Au1 Au2 3.1691(2) .
Au1 Au2 3.4616(3) 2
Au2 P2 2.2709(11) .
Au2 S1 2.3373(10) .
Au2 Ag1 2.9422(4) .
Au2 Au3 3.2416(3) .
Au3 P3 2.2624(11) .
Au3 S1 2.3176(10) .
Au3 Ag1 2.9070(4) .
Ag1 N2 2.362(4) .
Ag1 N3 2.395(4) .
Ag1 N1 2.400(3) .
P1 C13 1.808(5) .
P1 C7 1.809(4) .
P1 C1 1.838(5) .
P2 C25 1.808(4) .
P2 C31 1.816(5) .
P2 C19 1.830(4) .
P3 C43 1.818(4) .
P3 C49 1.818(4) .
P3 C37 1.835(4) .
N1 C2 1.338(6) .
N1 C1 1.345(5) .
N2 C20 1.347(6) .
N2 C19 1.352(5) .
N3 C38 1.337(6) .
N3 C37 1.350(5) .
C1 C5 1.379(6) .
C2 C3 1.383(6) .
C3 C4 1.380(6) .
C4 C5 1.387(6) .
C4 C6 1.509(6) .
C7 C12 1.378(7) .
C7 C8 1.399(7) .
C8 C9 1.393(7) .
C9 C10 1.363(8) .
C10 C11 1.374(9) .
C11 C12 1.384(8) .
C13 C18 1.376(6) .
C13 C14 1.403(6) .
C14 C15 1.382(7) .
C15 C16 1.374(8) .
C16 C17 1.383(8) .
C17 C18 1.377(8) .
C19 C23 1.387(6) .
C20 C21 1.367(7) .
C21 C22 1.387(6) .
C22 C23 1.392(6) .
C22 C24 1.501(7) .
C25 C26 1.396(7) .
C25 C30 1.411(6) .
C26 C27 1.392(7) .
C27 C28 1.382(8) .
C28 C29 1.349(8) .
C29 C30 1.392(7) .
C31 C36 1.383(6) .
C31 C32 1.395(6) .
C32 C33 1.383(7) .
C33 C34 1.378(8) .
C34 C35 1.380(8) .
C35 C36 1.381(8) .
C37 C41 1.381(6) .
C38 C39 1.374(7) .
C39 C40 1.374(7) .
C40 C41 1.396(7) .
C40 C42 1.512(7) .
C43 C44 1.389(6) .
C43 C48 1.399(6) .
C44 C45 1.395(7) .
C45 C46 1.388(8) .
C46 C47 1.373(8) .
C47 C48 1.389(7) .
C49 C54 1.391(6) .
C49 C50 1.395(6) .
C50 C51 1.371(7) .
C51 C52 1.378(7) .
C52 C53 1.398(8) .
C53 C54 1.392(7) .
B1 F4 1.380(6) .
B1 F2 1.382(7) .
B1 F1 1.383(7) .
B1 F3 1.406(7) .
B2 F6 1.334(9) .
B2 F7 1.348(7) .
B2 F5 1.356(8) .
B2 F8 1.378(8) .
N1S C2S 1.108(17) .
C1S C2S 1.351(15) .
